data_1570924
_publ_author_name
'Fernandez-Delgado, Elena Estirado, Samuel Rodriguez, Ana B. Luna-Giles, Francisco Vinuelas-Zahinos, Emilio Espino, Javier Pariente, Jose A.'
_publ_contact_author
;
Emilio, Vinuelas-Zahinos
Departament Inorganic Chemistry, 
University Extremadura, 
Badajoz,
;
_publ_contact_author_email emilvin@unex.es
_publ_contact_author_phone 924289300
_publ_section_title
;
 Cytotoxic Effects of New Palladium(II) Complexes with Thiazine or
 Thiazoline Derivative Ligands in Tumor Cell Lines
;
_journal_name_full Pharmaceutics
_journal_page_first 696
_journal_paper_doi 10.3390/pharmaceutics15020696
_journal_volume 15
_journal_year 2023
_chemical_formula_moiety 'C7 H9 Cl2 N3 Pd S'
_chemical_formula_sum 'C7 H9 Cl2 N3 Pd S'
_chemical_formula_weight 344.53
_space_group_IT_number 14
_space_group_name_Hall '-P 2yn'
_space_group_name_H-M_alt 'P 1 21/n 1'
_symmetry_cell_setting monoclinic
_symmetry_Int_Tables_number 14
_symmetry_space_group_name_Hall '-P 2yn'
_symmetry_space_group_name_H-M 'P 1 21/n 1'
_atom_sites_solution_hydrogens geom
_atom_sites_solution_primary direct
_audit_creation_date 2019-09-03T12:23:00-00:00
_audit_creation_method 'WinGX routine CIF_UPDATE'
_cell_angle_alpha 90
_cell_angle_beta 101.738(2)
_cell_angle_gamma 90
_cell_formula_units_Z 4
_cell_length_a 8.9806(5)
_cell_length_b 7.3615(4)
_cell_length_c 16.2772(10)
_cell_measurement_reflns_used 1874
_cell_measurement_temperature 101(2)
_cell_measurement_theta_max 30.53
_cell_measurement_theta_min 3.045
_cell_volume 1053.59(10)
_computing_cell_refinement 'BRUKER APEX3'
_computing_data_collection 'BRUKER APEX3'
_computing_structure_refinement 'SHELXL-2018/3 (Sheldrick, 2018)'
_computing_structure_solution 'SHELXT 2014/5 (Sheldrick, 2014)'
_diffrn_ambient_temperature 101(2)
_diffrn_measured_fraction_theta_full 0.998
_diffrn_measured_fraction_theta_max 0.999
_diffrn_measurement_device_type 'Bruker D8 VENTURE PHOTON III-14'
_diffrn_measurement_method 'omega and phi'
_diffrn_radiation_monochromator 'multilayer mirror'
_diffrn_radiation_type MoK\a
_diffrn_radiation_wavelength 0.71073
_diffrn_reflns_av_R_equivalents 0.0237
_diffrn_reflns_av_unetI/netI 0.0128
_diffrn_reflns_Laue_measured_fraction_full 0.998
_diffrn_reflns_Laue_measured_fraction_max 0.999
_diffrn_reflns_limit_h_max 12
_diffrn_reflns_limit_h_min -12
_diffrn_reflns_limit_k_max 10
_diffrn_reflns_limit_k_min -10
_diffrn_reflns_limit_l_max 23
_diffrn_reflns_limit_l_min -23
_diffrn_reflns_number 27466
_diffrn_reflns_point_group_measured_fraction_full 0.998
_diffrn_reflns_point_group_measured_fraction_max 0.999
_diffrn_reflns_theta_full 25.242
_diffrn_reflns_theta_max 30.529
_diffrn_reflns_theta_min 2.407
_exptl_absorpt_coefficient_mu 2.427
_exptl_absorpt_correction_T_max 0.8017
_exptl_absorpt_correction_T_min 0.6938
_exptl_absorpt_correction_type multi-scan
_exptl_absorpt_process_details 'SADABS (Sheldrick, 2016)'
_exptl_crystal_colour Orange
_exptl_crystal_density_diffrn 2.172
_exptl_crystal_description plate
_exptl_crystal_F_000 672
_exptl_crystal_size_max 0.19
_exptl_crystal_size_mid 0.18
_exptl_crystal_size_min 0.06
_refine_diff_density_max 0.413
_refine_diff_density_min -0.772
_refine_diff_density_rms 0.086
_refine_ls_extinction_method none
_refine_ls_goodness_of_fit_ref 1.057
_refine_ls_hydrogen_treatment constr
_refine_ls_matrix_type full
_refine_ls_number_parameters 127
_refine_ls_number_reflns 3228
_refine_ls_number_restraints 0
_refine_ls_restrained_S_all 1.057
_refine_ls_R_factor_all 0.0173
_refine_ls_R_factor_gt 0.0161
_refine_ls_shift/su_max 0.001
_refine_ls_shift/su_mean 0
_refine_ls_structure_factor_coef Fsqd
_refine_ls_weighting_details 'w=1/[\s^2^(Fo^2^)+(0.0355P)^2^+0.2943P] where P=(Fo^2^+2Fc^2^)/3'
_refine_ls_weighting_scheme calc
_refine_ls_wR_factor_gt 0.0503
_refine_ls_wR_factor_ref 0.0513
_reflns_Friedel_coverage 0
_reflns_number_gt 3106
_reflns_number_total 3228
_reflns_threshold_expression 'I > 2\s(I)'
_cod_data_source_file ccdc_deposit_PdClPzTz.cif
_cod_data_source_block 19vza001b
_cod_original_sg_symbol_H-M 'P 21/n'
_cod_database_code 1570924
_shelx_shelxl_version_number 2018/3

loop_
_symmetry_equiv_pos_as_xyz
'x, y, z'
'-x+1/2, y+1/2, -z+1/2'
'-x, -y, -z'
'x-1/2, -y-1/2, z-1/2'

loop_
_atom_site_label
_atom_site_type_symbol
_atom_site_fract_x
_atom_site_fract_y
_atom_site_fract_z
_atom_site_U_iso_or_equiv
_atom_site_adp_type
_atom_site_occupancy
_atom_site_site_symmetry_order
_atom_site_calc_flag
_atom_site_refinement_flags_posn
_atom_site_refinement_flags_adp
_atom_site_refinement_flags_occupancy
_atom_site_disorder_assembly
_atom_site_disorder_group
Pd Pd 0.98149(2) 0.21324(2) 0.04511(2) 0.00985(4) Uani 1 1 d . . . . .
Cl1 Cl 0.78613(4) 0.32828(5) -0.05412(2) 0.01482(7) Uani 1 1 d . . . . .
Cl2 Cl 0.83092(4) 0.18949(5) 0.14280(2) 0.01642(7) Uani 1 1 d . . . . .
C1 C 1.27789(16) 0.20788(17) 0.01227(9) 0.0113(2) Uani 1 1 d . . . . .
C2 C 1.10589(16) 0.31161(19) -0.11208(9) 0.0124(2) Uani 1 1 d . . . . .
H2A H 1.080397 0.441999 -0.109257 0.015 Uiso 1 1 calc R U . . .
H2B H 1.014346 0.248904 -0.143558 0.015 Uiso 1 1 calc R U . . .
C3 C 1.23236(17) 0.29287(19) -0.16100(10) 0.0146(3) Uani 1 1 d . . . . .
H3A H 1.245992 0.162862 -0.173189 0.017 Uiso 1 1 calc R U . . .
H3B H 1.202631 0.357409 -0.215226 0.017 Uiso 1 1 calc R U . . .
C4 C 1.38155(16) 0.3692(2) -0.11337(9) 0.0162(3) Uani 1 1 d . . . . .
H4A H 1.367383 0.497889 -0.099121 0.019 Uiso 1 1 calc R U . . .
H4B H 1.458054 0.364494 -0.149362 0.019 Uiso 1 1 calc R U . . .
C5 C 1.20565(17) 0.0479(2) 0.20067(9) 0.0158(3) Uani 1 1 d . . . . .
H5 H 1.138603 0.021358 0.237299 0.019 Uiso 1 1 calc R U . . .
C6 C 1.36341(17) 0.0152(2) 0.21877(9) 0.0170(3) Uani 1 1 d . . . . .
H6 H 1.421463 -0.03734 0.268385 0.02 Uiso 1 1 calc R U . . .
C7 C 1.41600(16) 0.0747(2) 0.15021(9) 0.0154(3) Uani 1 1 d . . . . .
H7 H 1.518407 0.072212 0.143137 0.018 Uiso 1 1 calc R U . . .
N1 N 1.14093(13) 0.23887(17) -0.02641(8) 0.0108(2) Uani 1 1 d . . . . .
N2 N 1.29355(13) 0.13797(16) 0.09416(7) 0.0119(2) Uani 1 1 d . . . . .
N3 N 1.16432(13) 0.12118(16) 0.12514(7) 0.0121(2) Uani 1 1 d . . . . .
S S 1.45036(4) 0.24144(5) -0.01784(2) 0.01372(7) Uani 1 1 d . . . . .

loop_
_atom_site_aniso_label
_atom_site_aniso_U_11
_atom_site_aniso_U_22
_atom_site_aniso_U_33
_atom_site_aniso_U_23
_atom_site_aniso_U_13
_atom_site_aniso_U_12
Pd 0.00883(6) 0.01099(6) 0.01022(6) -0.00084(3) 0.00312(4) -0.00060(3)
Cl1 0.01006(14) 0.01841(15) 0.01571(15) -0.00050(12) 0.00199(11) 0.00073(11)
Cl2 0.01581(16) 0.01889(15) 0.01691(16) 0.00112(12) 0.00889(13) -0.00031(12)
C1 0.0109(6) 0.0123(6) 0.0111(6) -0.0010(4) 0.0028(5) -0.0002(4)
C2 0.0116(6) 0.0161(6) 0.0092(6) 0.0009(5) 0.0014(5) -0.0006(5)
C3 0.0136(6) 0.0186(7) 0.0124(6) 0.0000(5) 0.0047(5) -0.0006(5)
C4 0.0129(6) 0.0201(6) 0.0161(6) 0.0059(5) 0.0040(5) -0.0008(5)
C5 0.0185(6) 0.0173(6) 0.0115(6) -0.0001(5) 0.0027(5) -0.0025(5)
C6 0.0195(6) 0.0177(6) 0.0119(6) 0.0004(5) -0.0011(5) -0.0005(5)
C7 0.0139(6) 0.0171(6) 0.0131(6) -0.0007(5) -0.0019(5) 0.0006(5)
N1 0.0115(5) 0.0120(5) 0.0095(5) -0.0004(4) 0.0031(4) -0.0001(4)
N2 0.0108(5) 0.0141(5) 0.0113(5) -0.0001(4) 0.0033(4) 0.0005(4)
N3 0.0108(5) 0.0145(5) 0.0113(5) -0.0004(4) 0.0030(4) -0.0005(4)
S 0.00955(15) 0.01750(15) 0.01451(16) 0.00140(12) 0.00342(12) 0.00026(12)

loop_
_atom_type_symbol
_atom_type_description
_atom_type_scat_dispersion_real
_atom_type_scat_dispersion_imag
_atom_type_scat_source
C C 0.0033 0.0016 'International Tables Vol C Tables 4.2.6.8 and 6.1.1.4'
H H 0 0 'International Tables Vol C Tables 4.2.6.8 and 6.1.1.4'
N N 0.0061 0.0033 'International Tables Vol C Tables 4.2.6.8 and 6.1.1.4'
S S 0.1246 0.1234 'International Tables Vol C Tables 4.2.6.8 and 6.1.1.4'
Cl Cl 0.1484 0.1585 'International Tables Vol C Tables 4.2.6.8 and 6.1.1.4'
Pd Pd -0.9988 1.0072 'International Tables Vol C Tables 4.2.6.8 and 6.1.1.4'

loop_
_geom_angle_atom_site_label_1
_geom_angle_atom_site_label_2
_geom_angle_atom_site_label_3
_geom_angle
_geom_angle_site_symmetry_1
_geom_angle_site_symmetry_3
N3 Pd N1 79.81(5) . .
N3 Pd Cl1 174.84(3) . .
N1 Pd Cl1 95.14(4) . .
N3 Pd Cl2 92.55(3) . .
N1 Pd Cl2 171.42(4) . .
Cl1 Pd Cl2 92.408(14) . .
N1 C1 N2 115.49(12) . .
N1 C1 S 131.14(11) . .
N2 C1 S 113.35(10) . .
N1 C2 C3 115.22(12) . .
C4 C3 C2 112.08(12) . .
C3 C4 S 111.01(10) . .
N3 C5 C6 110.12(13) . .
C7 C6 C5 105.91(12) . .
N2 C7 C6 106.88(12) . .
C1 N1 C2 122.02(12) . .
C1 N1 Pd 114.82(10) . .
C2 N1 Pd 122.63(9) . .
C7 N2 N3 110.74(11) . .
C7 N2 C1 132.15(12) . .
N3 N2 C1 117.06(11) . .
C5 N3 N2 106.36(11) . .
C5 N3 Pd 141.46(10) . .
N2 N3 Pd 112.18(8) . .
C1 S C4 98.51(7) . .

loop_
_geom_bond_atom_site_label_1
_geom_bond_atom_site_label_2
_geom_bond_distance
_geom_bond_site_symmetry_2
Pd N3 1.9955(12) .
Pd N1 2.0297(12) .
Pd Cl1 2.2915(4) .
Pd Cl2 2.2939(4) .
C1 N1 1.2831(18) .
C1 N2 1.4090(18) .
C1 S 1.7346(14) .
C2 N1 1.4668(18) .
C2 C3 1.520(2) .
C3 C4 1.513(2) .
C4 S 1.8146(15) .
C5 N3 1.3244(18) .
C5 C6 1.408(2) .
C6 C7 1.369(2) .
C7 N2 1.3603(17) .
N2 N3 1.3618(15) .
